data_4338767
loop_
_publ_author_name
'Surgenor, Brian A.'
'Chalmers, Brian A.'
'Athukorala Arachchige, Kasun S.'
'Slawin, Alexandra M. Z.'
'Woollins, J. Derek'
'B\"uhl, Michael'
'Kilian, Petr'

_publ_section_title
;
 Reactivity profile of a peri-substitution-stabilized
 phosphanylidene-phosphorane: synthetic, structural, and computational
 studies.
;
_journal_issue 13
_journal_name_full 'Inorganic chemistry'
_journal_page_first 6856
_journal_page_last 6866
_journal_paper_doi 10.1021/ic500697m
_journal_volume 53
_journal_year 2014
_chemical_formula_moiety 'C18 H22 P2 S2'
_chemical_formula_sum 'C18 H22 P2 S2'
_chemical_formula_weight 364.44
_space_group_IT_number 2
_symmetry_cell_setting triclinic
_symmetry_Int_Tables_number 2
_symmetry_space_group_name_Hall '-P 1'
_symmetry_space_group_name_H-M 'P -1'
_atom_sites_solution_hydrogens geom
_atom_sites_solution_primary direct
_atom_sites_solution_secondary difmap
_audit_creation_date 2012-06-11
_audit_creation_method 'by CrystalStructure 4.0'
_cell_angle_alpha 65.56(5)
_cell_angle_beta 79.92(5)
_cell_angle_gamma 81.64(5)
_cell_formula_units_Z 4
_cell_length_a 8.267(3)
_cell_length_b 14.8752(10)
_cell_length_c 16.6453(12)
_cell_measurement_reflns_used 1785
_cell_measurement_temperature 173
_cell_measurement_theta_max 68.25
_cell_measurement_theta_min 41.22
_cell_volume 1828.7(10)
_computing_cell_refinement 'CrystalClear-SM Expert 2.1 b6'
_computing_data_collection 'CrystalClear-SM Expert 2.1 b6 (Rigaku, 2011)'
_computing_data_reduction 'CrystalClear-SM Expert 2.1 b6'
_computing_molecular_graphics 'CrystalStructure 4.0'
_computing_publication_material 'CrystalStructure 4.0 (Rigaku, 2010)'
_computing_structure_refinement 'SHELXL97 (Sheldrick, 2008)'
_computing_structure_solution 'Superflip (Palatinus, et al., 2007)'
_diffrn_ambient_temperature 173
_diffrn_measured_fraction_theta_full 0.980
_diffrn_measured_fraction_theta_max 0.980
_diffrn_measurement_device_type Pilatus
_diffrn_radiation_type 'Cu K\a'
_diffrn_radiation_wavelength 1.54187
_diffrn_reflns_av_R_equivalents 0.1340
_diffrn_reflns_limit_h_max 9
_diffrn_reflns_limit_h_min -9
_diffrn_reflns_limit_k_max 17
_diffrn_reflns_limit_k_min -17
_diffrn_reflns_limit_l_max 19
_diffrn_reflns_limit_l_min -16
_diffrn_reflns_number 18987
_diffrn_reflns_theta_full 68.00
_diffrn_reflns_theta_max 68.01
_diffrn_standards_number 0
_exptl_absorpt_coefficient_mu 4.229
_exptl_absorpt_correction_type none
_exptl_crystal_colour colorless
_exptl_crystal_density_diffrn 1.324
_exptl_crystal_density_method 'not measured'
_exptl_crystal_description platelet
_exptl_crystal_F_000 768.00
_exptl_crystal_size_max 0.240
_exptl_crystal_size_mid 0.030
_exptl_crystal_size_min 0.010
_refine_diff_density_max 1.080
_refine_diff_density_min -1.280
_refine_ls_extinction_method none
_refine_ls_goodness_of_fit_ref 1.207
_refine_ls_hydrogen_treatment constr
_refine_ls_number_parameters 397
_refine_ls_number_reflns 6522
_refine_ls_number_restraints 0
_refine_ls_R_factor_gt 0.0732
_refine_ls_shift/su_max 0.001
_refine_ls_structure_factor_coef Fsqd
_refine_ls_weighting_details 'w = 1/[\s^2^(Fo^2^)+(0.2000P)^2^+0.0000P] where P=(Fo^2^+2Fc^2^)/3'
_refine_ls_weighting_scheme calc
_refine_ls_wR_factor_ref 0.2748
_reflns_number_gt 6041
_reflns_number_total 6522
_reflns_threshold_expression F^2^>2.0\s(F^2^)
_cod_data_source_file ic500697m_si_001.cif
_cod_data_source_block 9
_cod_depositor_comments 'Adding full bibliography for 4338761--4338770.cif.'
_cod_original_cell_volume 1828.7(9)
_cod_database_code 4338767

loop_
_symmetry_equiv_pos_site_id
_symmetry_equiv_pos_as_xyz
1 +X,+Y,+Z
2 -X,-Y,-Z

loop_
_atom_site_label
_atom_site_type_symbol
_atom_site_fract_x
_atom_site_fract_y
_atom_site_fract_z
_atom_site_U_iso_or_equiv
_atom_site_adp_type
_atom_site_occupancy
_atom_site_symmetry_multiplicity
_atom_site_calc_flag
_atom_site_refinement_flags
S1 S 0.51210(10) 0.74935(6) 0.68240(5) 0.0352(3) Uani 1.0 2 d .
S2 S 0.90129(10) 0.79080(5) 0.69366(5) 0.0346(3) Uani 1.0 2 d .
S21 S 0.28067(11) 0.34708(5) 0.62775(5) 0.0365(3) Uani 1.0 2 d .
S22 S 0.03349(10) 0.17150(6) 0.77783(6) 0.0384(3) Uani 1.0 2 d .
P1 P 0.72722(9) 0.70094(5) 0.72575(4) 0.0237(3) Uani 1.0 2 d .
P9 P 0.83425(8) 0.56861(5) 0.69278(4) 0.0207(3) Uani 1.0 2 d .
P21 P 0.25369(9) 0.21360(5) 0.72064(5) 0.0247(3) Uani 1.0 2 d .
P29 P 0.39111(8) 0.09343(5) 0.67608(4) 0.0224(3) Uani 1.0 2 d .
C1 C 0.7135(4) 0.6210(2) 0.84449(18) 0.0250(6) Uani 1.0 2 d .
C2 C 0.6401(5) 0.6492(3) 0.9133(3) 0.0329(7) Uani 1.0 2 d .
C3 C 0.6515(5) 0.5856(3) 1.0040(2) 0.0361(8) Uani 1.0 2 d .
C4 C 0.7412(4) 0.4951(3) 1.0246(2) 0.0306(7) Uani 1.0 2 d .
C5 C 0.8125(4) 0.4669(3) 0.95579(18) 0.0259(6) Uani 1.0 2 d .
C6 C 0.8976(4) 0.3721(3) 0.98440(19) 0.0293(7) Uani 1.0 2 d .
C7 C 0.9685(4) 0.3358(3) 0.9221(2) 0.0336(7) Uani 1.0 2 d .
C8 C 0.9579(4) 0.3934(3) 0.8307(2) 0.0306(7) Uani 1.0 2 d .
C9 C 0.8757(4) 0.4866(2) 0.80254(18) 0.0224(6) Uani 1.0 2 d .
C10 C 0.7997(4) 0.52656(19) 0.86569(18) 0.0217(6) Uani 1.0 2 d .
C11 C 0.7831(5) 0.4132(3) 1.11151(19) 0.0370(8) Uani 1.0 2 d .
C12 C 0.8838(5) 0.3312(3) 1.0845(3) 0.0400(8) Uani 1.0 2 d .
C13 C 1.0177(4) 0.5872(3) 0.61056(18) 0.0266(6) Uani 1.0 2 d .
C14 C 1.1703(4) 0.5981(3) 0.6443(3) 0.0357(8) Uani 1.0 2 d .
C15 C 0.9757(5) 0.6741(3) 0.5249(2) 0.0368(8) Uani 1.0 2 d .
C16 C 0.6770(4) 0.5222(2) 0.6585(2) 0.0276(7) Uani 1.0 2 d .
C17 C 0.5498(4) 0.4743(3) 0.7382(3) 0.0383(8) Uani 1.0 2 d .
C18 C 0.7498(5) 0.4489(3) 0.6154(3) 0.0438(9) Uani 1.0 2 d .
C21 C 0.3958(4) 0.1828(2) 0.80198(18) 0.0237(6) Uani 1.0 2 d .
C22 C 0.4034(4) 0.2362(3) 0.8522(2) 0.0306(7) Uani 1.0 2 d .
C23 C 0.5152(4) 0.2060(3) 0.9163(2) 0.0315(7) Uani 1.0 2 d .
C24 C 0.6179(4) 0.1209(3) 0.92976(19) 0.0282(7) Uani 1.0 2 d .
C25 C 0.6083(4) 0.0668(3) 0.87968(19) 0.0266(6) Uani 1.0 2 d .
C26 C 0.7185(4) -0.0180(3) 0.8987(2) 0.0295(7) Uani 1.0 2 d .
C27 C 0.7218(4) -0.0770(3) 0.8529(2) 0.0323(7) Uani 1.0 2 d .
C28 C 0.6185(4) -0.0486(3) 0.7857(2) 0.0298(7) Uani 1.0 2 d .
C29 C 0.5107(4) 0.0362(2) 0.76602(18) 0.0230(6) Uani 1.0 2 d .
C30 C 0.5026(4) 0.0961(2) 0.81506(18) 0.0223(6) Uani 1.0 2 d .
C31 C 0.7503(5) 0.0696(3) 0.9905(2) 0.0341(7) Uani 1.0 2 d .
C32 C 0.8180(4) -0.0226(3) 0.9691(3) 0.0347(7) Uani 1.0 2 d .
C33 C 0.5326(5) 0.1452(3) 0.5741(3) 0.0414(8) Uani 1.0 2 d .
C34 C 0.6557(6) 0.2039(4) 0.5857(4) 0.0629(13) Uani 1.0 2 d .
C35 C 0.6255(6) 0.0667(4) 0.5443(4) 0.0648(13) Uani 1.0 2 d .
C36 C 0.2687(4) 0.0059(3) 0.6671(2) 0.0302(7) Uani 1.0 2 d .
C37 C 0.1832(5) -0.0606(3) 0.7559(3) 0.0398(8) Uani 1.0 2 d .
C38 C 0.1490(5) 0.0609(3) 0.5976(3) 0.0455(9) Uani 1.0 2 d .
H2 H 0.5809 0.7124 0.8994 0.0395 Uiso 1.0 2 calc R
H3 H 0.5976 0.6055 1.0500 0.0433 Uiso 1.0 2 calc R
H7 H 1.0250 0.2716 0.9403 0.0404 Uiso 1.0 2 calc R
H8 H 1.0083 0.3675 0.7880 0.0367 Uiso 1.0 2 calc R
H11A H 0.6816 0.3880 1.1518 0.0444 Uiso 1.0 2 calc R
H11B H 0.8494 0.4371 1.1417 0.0444 Uiso 1.0 2 calc R
H12A H 0.9944 0.3166 1.1043 0.0480 Uiso 1.0 2 calc R
H12B H 0.8263 0.2696 1.1115 0.0480 Uiso 1.0 2 calc R
H13 H 1.0409 0.5267 0.5970 0.0319 Uiso 1.0 2 calc R
H14A H 1.2446 0.6397 0.5941 0.0428 Uiso 1.0 2 calc R
H14B H 1.2270 0.5326 0.6735 0.0428 Uiso 1.0 2 calc R
H14C H 1.1375 0.6291 0.6871 0.0428 Uiso 1.0 2 calc R
H15A H 1.0685 0.6810 0.4778 0.0442 Uiso 1.0 2 calc R
H15B H 0.9543 0.7352 0.5354 0.0442 Uiso 1.0 2 calc R
H15C H 0.8774 0.6617 0.5068 0.0442 Uiso 1.0 2 calc R
H16 H 0.6196 0.5801 0.6135 0.0332 Uiso 1.0 2 calc R
H17A H 0.6024 0.4157 0.7823 0.0459 Uiso 1.0 2 calc R
H17B H 0.4606 0.4546 0.7186 0.0459 Uiso 1.0 2 calc R
H17C H 0.5047 0.5218 0.7648 0.0459 Uiso 1.0 2 calc R
H18A H 0.6613 0.4292 0.5954 0.0525 Uiso 1.0 2 calc R
H18B H 0.8031 0.3902 0.6591 0.0525 Uiso 1.0 2 calc R
H18C H 0.8312 0.4808 0.5643 0.0525 Uiso 1.0 2 calc R
H22 H 0.3320 0.2947 0.8436 0.0367 Uiso 1.0 2 calc R
H23 H 0.5188 0.2442 0.9496 0.0378 Uiso 1.0 2 calc R
H27 H 0.7929 -0.1361 0.8662 0.0387 Uiso 1.0 2 calc R
H28 H 0.6230 -0.0886 0.7532 0.0357 Uiso 1.0 2 calc R
H31A H 0.7030 0.0492 1.0538 0.0409 Uiso 1.0 2 calc R
H31B H 0.8388 0.1138 0.9777 0.0409 Uiso 1.0 2 calc R
H32A H 0.9368 -0.0197 0.9462 0.0417 Uiso 1.0 2 calc R
H32B H 0.8025 -0.0845 1.0231 0.0417 Uiso 1.0 2 calc R
H33 H 0.4666 0.1915 0.5260 0.0497 Uiso 1.0 2 calc R
H34A H 0.7241 0.2358 0.5289 0.0755 Uiso 1.0 2 calc R
H34B H 0.7261 0.1591 0.6303 0.0755 Uiso 1.0 2 calc R
H34C H 0.5965 0.2546 0.6056 0.0755 Uiso 1.0 2 calc R
H35A H 0.6951 0.0222 0.5894 0.0777 Uiso 1.0 2 calc R
H35B H 0.6948 0.0984 0.4877 0.0777 Uiso 1.0 2 calc R
H35C H 0.5469 0.0284 0.5365 0.0777 Uiso 1.0 2 calc R
H36 H 0.3473 -0.0382 0.6439 0.0363 Uiso 1.0 2 calc R
H37A H 0.1276 -0.1096 0.7478 0.0477 Uiso 1.0 2 calc R
H37B H 0.1017 -0.0204 0.7801 0.0477 Uiso 1.0 2 calc R
H37C H 0.2648 -0.0947 0.7972 0.0477 Uiso 1.0 2 calc R
H38A H 0.0667 0.1032 0.6189 0.0545 Uiso 1.0 2 calc R
H38B H 0.0936 0.0127 0.5883 0.0545 Uiso 1.0 2 calc R
H38C H 0.2107 0.1020 0.5413 0.0545 Uiso 1.0 2 calc R

loop_
_atom_site_aniso_label
_atom_site_aniso_U_11
_atom_site_aniso_U_22
_atom_site_aniso_U_33
_atom_site_aniso_U_12
_atom_site_aniso_U_13
_atom_site_aniso_U_23
S1 0.0332(5) 0.0302(5) 0.0387(5) 0.0076(4) -0.0115(4) -0.0110(4)
S2 0.0416(5) 0.0243(5) 0.0411(5) -0.0096(4) -0.0010(4) -0.0157(4)
S21 0.0500(6) 0.0202(5) 0.0390(5) -0.0010(4) -0.0190(4) -0.0070(4)
S22 0.0264(5) 0.0394(6) 0.0567(6) -0.0032(4) -0.0005(4) -0.0281(5)
P1 0.0296(5) 0.0165(5) 0.0253(5) -0.0003(3) -0.0048(3) -0.0086(4)
P9 0.0227(5) 0.0187(5) 0.0220(5) -0.0013(3) -0.0035(3) -0.0092(4)
P21 0.0260(5) 0.0198(5) 0.0317(5) 0.0001(3) -0.0078(4) -0.0128(4)
P29 0.0253(5) 0.0190(5) 0.0241(5) -0.0021(3) -0.0041(3) -0.0094(4)
C1 0.0298(15) 0.0235(14) 0.0230(13) -0.0008(12) -0.0036(11) -0.0109(11)
C2 0.0416(18) 0.0262(15) 0.0334(15) 0.0040(13) -0.0007(13) -0.0181(13)
C3 0.0448(19) 0.0358(18) 0.0297(15) -0.0001(14) 0.0008(13) -0.0183(14)
C4 0.0336(16) 0.0327(16) 0.0257(14) -0.0069(13) -0.0020(12) -0.0113(13)
C5 0.0275(15) 0.0273(15) 0.0230(14) -0.0067(11) -0.0030(11) -0.0086(12)
C6 0.0308(15) 0.0250(15) 0.0261(15) -0.0041(12) -0.0057(12) -0.0028(12)
C7 0.0412(18) 0.0209(15) 0.0344(16) 0.0072(13) -0.0093(13) -0.0080(13)
C8 0.0364(16) 0.0250(15) 0.0309(15) 0.0031(12) -0.0027(12) -0.0140(13)
C9 0.0241(14) 0.0202(13) 0.0232(13) 0.0007(11) -0.0038(10) -0.0095(11)
C10 0.0263(14) 0.0164(13) 0.0244(13) -0.0014(10) -0.0040(11) -0.0099(11)
C11 0.0410(18) 0.0462(19) 0.0220(14) -0.0107(15) 0.0002(13) -0.0111(14)
C12 0.049(2) 0.0350(18) 0.0284(16) -0.0019(15) -0.0093(14) -0.0037(14)
C13 0.0257(14) 0.0283(15) 0.0270(14) -0.0057(11) 0.0034(11) -0.0136(12)
C14 0.0220(15) 0.0416(18) 0.0392(17) -0.0014(13) -0.0036(12) -0.0124(15)
C15 0.0422(18) 0.0418(19) 0.0237(14) -0.0119(15) -0.0021(13) -0.0083(14)
C16 0.0309(15) 0.0222(14) 0.0355(15) -0.0012(11) -0.0103(12) -0.0150(13)
C17 0.0326(17) 0.0383(18) 0.0462(18) -0.0090(13) -0.0061(14) -0.0166(16)
C18 0.053(2) 0.0393(19) 0.058(2) -0.0073(16) -0.0094(17) -0.0352(18)
C21 0.0261(14) 0.0205(14) 0.0264(13) 0.0008(11) -0.0067(11) -0.0107(11)
C22 0.0360(17) 0.0243(15) 0.0354(16) -0.0012(12) -0.0038(13) -0.0165(13)
C23 0.0375(17) 0.0318(16) 0.0338(16) -0.0031(13) -0.0066(13) -0.0208(14)
C24 0.0294(15) 0.0262(15) 0.0298(14) -0.0071(12) -0.0033(12) -0.0107(12)
C25 0.0241(14) 0.0287(15) 0.0269(14) -0.0073(12) -0.0043(11) -0.0088(12)
C26 0.0300(15) 0.0231(14) 0.0321(15) -0.0039(11) -0.0088(12) -0.0053(12)
C27 0.0301(16) 0.0224(15) 0.0426(17) 0.0028(12) -0.0100(13) -0.0109(13)
C28 0.0331(16) 0.0258(15) 0.0340(15) 0.0028(12) -0.0065(13) -0.0163(13)
C29 0.0273(15) 0.0189(13) 0.0248(13) 0.0007(11) -0.0067(11) -0.0101(11)
C30 0.0246(14) 0.0169(13) 0.0255(13) 0.0008(11) -0.0030(11) -0.0096(11)
C31 0.0382(17) 0.0335(17) 0.0343(16) -0.0053(13) -0.0130(13) -0.0132(14)
C32 0.0348(17) 0.0312(17) 0.0359(16) -0.0019(13) -0.0146(13) -0.0074(13)
C33 0.0395(18) 0.044(2) 0.0290(16) -0.0044(15) 0.0040(14) -0.0062(15)
C34 0.050(3) 0.046(3) 0.083(3) -0.0239(19) 0.026(3) -0.023(3)
C35 0.058(3) 0.090(4) 0.062(3) -0.018(3) 0.017(2) -0.052(3)
C36 0.0350(16) 0.0238(14) 0.0409(16) -0.0015(12) -0.0135(13) -0.0187(13)
C37 0.0431(19) 0.0267(16) 0.052(2) -0.0136(14) -0.0074(15) -0.0136(15)
C38 0.052(3) 0.043(2) 0.055(2) 0.0039(16) -0.0300(18) -0.0258(18)

loop_
_atom_type_symbol
_atom_type_description
_atom_type_scat_dispersion_real
_atom_type_scat_dispersion_imag
_atom_type_scat_source
C C 0.0181 0.0091
;
International Tables for Crystallography
(1992, Vol. C, Tables 4.2.6.8 and 6.1.1.4)
;
H H 0.0000 0.0000
;
International Tables for Crystallography
(1992, Vol. C, Table 6.1.1.4)
;
P P 0.2955 0.4335
;
International Tables for Crystallography
(1992, Vol. C, Tables 4.2.6.8 and 6.1.1.4)
;
S S 0.3331 0.5567
;
International Tables for Crystallography
(1992, Vol. C, Tables 4.2.6.8 and 6.1.1.4)
;

loop_
_geom_angle_atom_site_label_1
_geom_angle_atom_site_label_2
_geom_angle_atom_site_label_3
_geom_angle
_geom_angle_publ_flag
S1 P1 S2 120.99(6) yes
S1 P1 P9 109.78(7) yes
S1 P1 C1 113.69(12) yes
S2 P1 P9 108.21(5) yes
S2 P1 C1 109.78(13) yes
P9 P1 C1 89.85(12) yes
P1 P9 C9 96.86(12) yes
P1 P9 C13 116.37(12) yes
P1 P9 C16 110.62(11) yes
C9 P9 C13 112.89(14) yes
C9 P9 C16 110.31(15) yes
C13 P9 C16 109.26(16) yes
S21 P21 S22 120.53(7) yes
S21 P21 P29 111.96(6) yes
S21 P21 C21 110.95(11) yes
S22 P21 P29 107.78(6) yes
S22 P21 C21 111.64(10) yes
P29 P21 C21 89.67(12) yes
P21 P29 C29 96.51(12) yes
P21 P29 C33 111.99(15) yes
P21 P29 C36 117.74(11) yes
C29 P29 C33 107.70(16) yes
C29 P29 C36 112.08(15) yes
C33 P29 C36 109.83(19) yes
P1 C1 C2 125.5(3) yes
P1 C1 C10 115.3(3) yes
C2 C1 C10 118.9(3) yes
C1 C2 C3 121.6(3) yes
C2 C3 C4 119.6(4) yes
C3 C4 C5 118.6(3) yes
C3 C4 C11 133.1(4) yes
C5 C4 C11 108.3(3) yes
C4 C5 C6 113.9(3) yes
C4 C5 C10 123.3(3) yes
C6 C5 C10 122.8(3) yes
C5 C6 C7 118.7(3) yes
C5 C6 C12 107.4(3) yes
C7 C6 C12 133.8(3) yes
C6 C7 C8 120.2(3) yes
C7 C8 C9 121.1(4) yes
P9 C9 C8 129.0(3) yes
P9 C9 C10 110.74(19) yes
C8 C9 C10 120.2(3) yes
C1 C10 C5 118.0(3) yes
C1 C10 C9 125.0(3) yes
C5 C10 C9 117.0(3) yes
C4 C11 C12 104.7(3) yes
C6 C12 C11 105.6(3) yes
P9 C13 C14 113.2(3) yes
P9 C13 C15 108.0(2) yes
C14 C13 C15 113.9(3) yes
P9 C16 C17 109.6(3) yes
P9 C16 C18 112.8(3) yes
C17 C16 C18 110.5(3) yes
P21 C21 C22 125.1(3) yes
P21 C21 C30 116.2(3) yes
C22 C21 C30 118.7(3) yes
C21 C22 C23 121.8(3) yes
C22 C23 C24 119.5(4) yes
C23 C24 C25 118.4(3) yes
C23 C24 C31 132.8(4) yes
C25 C24 C31 108.7(3) yes
C24 C25 C26 113.6(3) yes
C24 C25 C30 123.2(3) yes
C26 C25 C30 123.2(4) yes
C25 C26 C27 119.0(4) yes
C25 C26 C32 108.0(4) yes
C27 C26 C32 133.0(3) yes
C26 C27 C28 119.3(3) yes
C27 C28 C29 121.7(4) yes
P29 C29 C28 128.9(3) yes
P29 C29 C30 111.3(2) yes
C28 C29 C30 119.4(3) yes
C21 C30 C25 118.3(4) yes
C21 C30 C29 124.4(3) yes
C25 C30 C29 117.3(3) yes
C24 C31 C32 104.4(4) yes
C26 C32 C31 105.3(3) yes
P29 C33 C34 110.8(4) yes
P29 C33 C35 112.6(3) yes
C34 C33 C35 108.9(4) yes
P29 C36 C37 113.1(3) yes
P29 C36 C38 110.3(3) yes
C37 C36 C38 112.8(3) yes
C1 C2 H2 119.216 no
C3 C2 H2 119.219 no
C2 C3 H3 120.200 no
C4 C3 H3 120.197 no
C6 C7 H7 119.873 no
C8 C7 H7 119.884 no
C7 C8 H8 119.463 no
C9 C8 H8 119.468 no
C4 C11 H11A 110.815 no
C4 C11 H11B 110.812 no
C12 C11 H11A 110.814 no
C12 C11 H11B 110.807 no
H11A C11 H11B 108.867 no
C6 C12 H12A 110.613 no
C6 C12 H12B 110.600 no
C11 C12 H12A 110.612 no
C11 C12 H12B 110.613 no
H12A C12 H12B 108.752 no
P9 C13 H13 107.119 no
C14 C13 H13 107.118 no
C15 C13 H13 107.118 no
C13 C14 H14A 109.467 no
C13 C14 H14B 109.473 no
C13 C14 H14C 109.477 no
H14A C14 H14B 109.467 no
H14A C14 H14C 109.468 no
H14B C14 H14C 109.475 no
C13 C15 H15A 109.469 no
C13 C15 H15B 109.466 no
C13 C15 H15C 109.471 no
H15A C15 H15B 109.470 no
H15A C15 H15C 109.480 no
H15B C15 H15C 109.470 no
P9 C16 H16 107.933 no
C17 C16 H16 107.930 no
C18 C16 H16 107.928 no
C16 C17 H17A 109.468 no
C16 C17 H17B 109.473 no
C16 C17 H17C 109.467 no
H17A C17 H17B 109.470 no
H17A C17 H17C 109.473 no
H17B C17 H17C 109.476 no
C16 C18 H18A 109.471 no
C16 C18 H18B 109.471 no
C16 C18 H18C 109.464 no
H18A C18 H18B 109.478 no
H18A C18 H18C 109.473 no
H18B C18 H18C 109.470 no
C21 C22 H22 119.105 no
C23 C22 H22 119.107 no
C22 C23 H23 120.236 no
C24 C23 H23 120.241 no
C26 C27 H27 120.358 no
C28 C27 H27 120.349 no
C27 C28 H28 119.140 no
C29 C28 H28 119.142 no
C24 C31 H31A 110.876 no
C24 C31 H31B 110.874 no
C32 C31 H31A 110.872 no
C32 C31 H31B 110.874 no
H31A C31 H31B 108.910 no
C26 C32 H32A 110.679 no
C26 C32 H32B 110.686 no
C31 C32 H32A 110.683 no
C31 C32 H32B 110.682 no
H32A C32 H32B 108.797 no
P29 C33 H33 108.123 no
C34 C33 H33 108.126 no
C35 C33 H33 108.127 no
C33 C34 H34A 109.464 no
C33 C34 H34B 109.473 no
C33 C34 H34C 109.473 no
H34A C34 H34B 109.471 no
H34A C34 H34C 109.470 no
H34B C34 H34C 109.476 no
C33 C35 H35A 109.479 no
C33 C35 H35B 109.471 no
C33 C35 H35C 109.476 no
H35A C35 H35B 109.471 no
H35A C35 H35C 109.468 no
H35B C35 H35C 109.463 no
P29 C36 H36 106.752 no
C37 C36 H36 106.750 no
C38 C36 H36 106.746 no
C36 C37 H37A 109.478 no
C36 C37 H37B 109.467 no
C36 C37 H37C 109.478 no
H37A C37 H37B 109.473 no
H37A C37 H37C 109.469 no
H37B C37 H37C 109.462 no
C36 C38 H38A 109.470 no
C36 C38 H38B 109.472 no
C36 C38 H38C 109.470 no
H38A C38 H38B 109.469 no
H38A C38 H38C 109.469 no
H38B C38 H38C 109.478 no

loop_
_geom_bond_atom_site_label_1
_geom_bond_atom_site_label_2
_geom_bond_distance
_geom_bond_publ_flag
S1 P1 1.9619(15) yes
S2 P1 1.9601(15) yes
S21 P21 1.9621(14) yes
S22 P21 1.9606(15) yes
P1 P9 2.2753(14) yes
P1 C1 1.830(3) yes
P9 C9 1.788(3) yes
P9 C13 1.826(3) yes
P9 C16 1.828(4) yes
P21 P29 2.2910(15) yes
P21 C21 1.819(4) yes
P29 C29 1.778(4) yes
P29 C33 1.824(4) yes
P29 C36 1.828(4) yes
C1 C2 1.392(5) yes
C1 C10 1.412(4) yes
C2 C3 1.422(5) yes
C3 C4 1.378(5) yes
C4 C5 1.388(5) yes
C4 C11 1.513(4) yes
C5 C6 1.408(5) yes
C5 C10 1.405(4) yes
C6 C7 1.368(6) yes
C6 C12 1.509(5) yes
C7 C8 1.415(5) yes
C8 C9 1.380(4) yes
C9 C10 1.425(5) yes
C11 C12 1.552(6) yes
C13 C14 1.522(5) yes
C13 C15 1.530(4) yes
C16 C17 1.523(5) yes
C16 C18 1.539(6) yes
C21 C22 1.384(6) yes
C21 C30 1.413(4) yes
C22 C23 1.421(5) yes
C23 C24 1.375(5) yes
C24 C25 1.395(6) yes
C24 C31 1.520(5) yes
C25 C26 1.399(5) yes
C25 C30 1.393(5) yes
C26 C27 1.375(6) yes
C26 C32 1.521(6) yes
C27 C28 1.413(5) yes
C28 C29 1.387(4) yes
C29 C30 1.425(5) yes
C31 C32 1.558(6) yes
C33 C34 1.517(8) yes
C33 C35 1.512(8) yes
C36 C37 1.513(5) yes
C36 C38 1.539(6) yes
C2 H2 0.950 no
C3 H3 0.950 no
C7 H7 0.950 no
C8 H8 0.950 no
C11 H11A 0.990 no
C11 H11B 0.990 no
C12 H12A 0.990 no
C12 H12B 0.990 no
C13 H13 1.000 no
C14 H14A 0.980 no
C14 H14B 0.980 no
C14 H14C 0.980 no
C15 H15A 0.980 no
C15 H15B 0.980 no
C15 H15C 0.980 no
C16 H16 1.000 no
C17 H17A 0.980 no
C17 H17B 0.980 no
C17 H17C 0.980 no
C18 H18A 0.980 no
C18 H18B 0.980 no
C18 H18C 0.980 no
C22 H22 0.950 no
C23 H23 0.950 no
C27 H27 0.950 no
C28 H28 0.950 no
C31 H31A 0.990 no
C31 H31B 0.990 no
C32 H32A 0.990 no
C32 H32B 0.990 no
C33 H33 1.000 no
C34 H34A 0.980 no
C34 H34B 0.980 no
C34 H34C 0.980 no
C35 H35A 0.980 no
C35 H35B 0.980 no
C35 H35C 0.980 no
C36 H36 1.000 no
C37 H37A 0.980 no
C37 H37B 0.980 no
C37 H37C 0.980 no
C38 H38A 0.980 no
C38 H38B 0.980 no
C38 H38C 0.980 no

loop_
_geom_contact_atom_site_label_1
_geom_contact_atom_site_label_2
_geom_contact_distance
_geom_contact_publ_flag
_geom_contact_site_symmetry_2
C1 C4 2.832(4) no .
C2 C5 2.744(5) no .
C3 C10 2.819(5) no .
C5 C8 2.757(5) no .
C6 C9 2.816(4) no .
C7 C10 2.826(4) no .
C9 C14 3.306(5) no .
C9 C17 3.124(6) no .
C10 C17 3.570(6) no .
C13 C18 3.205(6) no .
C15 C16 3.419(5) no .
C21 C24 2.828(5) no .
C22 C25 2.740(5) no .
C23 C30 2.812(6) no .
C25 C28 2.745(6) no .
C26 C29 2.816(5) no .
C27 C30 2.830(5) no .
C28 C36 3.593(6) no .
C29 C34 3.175(6) no .
C29 C35 3.498(7) no .
C29 C37 3.305(6) no .
C30 C34 3.546(6) no .
C33 C38 3.478(7) no .
C35 C36 3.291(6) no .
C15 C34 3.585(6) no 2_766
C17 C22 3.534(5) no .
C22 C17 3.534(5) no .
C32 C32 3.578(6) no 2_757
C34 C15 3.585(6) no 2_766
S1 H2 3.5584 no .
S1 H16 3.1352 no .
S1 H17C 3.0869 no .
S2 H14C 2.8961 no .
S2 H15B 3.0185 no .
S21 H22 3.4372 no .
S21 H33 3.4484 no .
S21 H34C 2.8084 no .
S22 H37B 2.8143 no .
S22 H38A 3.1618 no .
P1 H2 2.9960 no .
P1 H14C 3.4372 no .
P1 H15B 3.2688 no .
P1 H16 3.3680 no .
P1 H17C 3.2370 no .
P9 H8 3.0256 no .
P9 H14B 3.1941 no .
P9 H14C 2.7584 no .
P9 H15A 3.5939 no .
P9 H15B 2.9018 no .
P9 H15C 2.7996 no .
P9 H17A 2.9209 no .
P9 H17C 2.8394 no .
P9 H18B 2.9846 no .
P9 H18C 2.9363 no .
P21 H22 2.9658 no .
P21 H33 3.5247 no .
P21 H34C 3.1158 no .
P21 H37B 3.5584 no .
P21 H38A 3.4513 no .
P29 H28 3.0217 no .
P29 H34B 2.9385 no .
P29 H34C 2.8573 no .
P29 H35A 2.9564 no .
P29 H35C 2.9047 no .
P29 H37B 2.9821 no .
P29 H37C 2.9036 no .
P29 H38A 2.9644 no .
P29 H38C 2.8563 no .
C1 H3 3.3073 no .
C1 H17C 3.1749 no .
C3 H11A 2.9619 no .
C3 H11B 2.9805 no .
C4 H2 3.2701 no .
C4 H12A 3.1032 no .
C4 H12B 3.0819 no .
C5 H3 3.2412 no .
C5 H7 3.2515 no .
C5 H11A 3.0266 no .
C5 H11B 3.0036 no .
C5 H12A 3.0197 no .
C5 H12B 3.0094 no .
C6 H8 3.2633 no .
C6 H11A 3.1134 no .
C6 H11B 3.0923 no .
C7 H12A 2.9696 no .
C7 H12B 2.9601 no .
C8 H13 3.5512 no .
C8 H14B 3.3010 no .
C8 H17A 3.1182 no .
C8 H18B 3.3488 no .
C9 H7 3.2841 no .
C9 H13 3.2921 no .
C9 H14B 3.2696 no .
C9 H14C 3.0626 no .
C9 H17A 2.7545 no .
C9 H17C 3.1643 no .
C9 H18B 3.4220 no .
C10 H2 3.2722 no .
C10 H8 3.2876 no .
C10 H17A 3.2830 no .
C10 H17C 3.2180 no .
C11 H3 2.9039 no .
C12 H7 2.8981 no .
C13 H8 3.3787 no .
C13 H16 3.2999 no .
C13 H18B 3.3825 no .
C13 H18C 2.7586 no .
C14 H8 3.5646 no .
C14 H15A 2.7563 no .
C14 H15B 2.7655 no .
C14 H15C 3.3879 no .
C15 H14A 2.5704 no .
C15 H14B 3.3284 no .
C15 H14C 3.0049 no .
C15 H16 3.2815 no .
C15 H18C 3.0479 no .
C16 H13 3.0040 no .
C16 H15C 2.9374 no .
C17 H18A 2.7054 no .
C17 H18B 2.7057 no .
C17 H18C 3.3578 no .
C18 H8 3.5786 no .
C18 H13 2.7354 no .
C18 H15C 3.1577 no .
C18 H17A 2.7019 no .
C18 H17B 2.7015 no .
C18 H17C 3.3609 no .
C21 H23 3.3019 no .
C21 H34C 3.2104 no .
C23 H31A 2.9772 no .
C23 H31B 2.9688 no .
C24 H22 3.2661 no .
C24 H32A 3.0943 no .
C24 H32B 3.1023 no .
C25 H23 3.2454 no .
C25 H27 3.2546 no .
C25 H31A 3.0307 no .
C25 H31B 3.0319 no .
C25 H32A 3.0191 no .
C25 H32B 3.0304 no .
C26 H28 3.2572 no .
C26 H31A 3.1088 no .
C26 H31B 3.1168 no .
C27 H32A 2.9671 no .
C27 H32B 2.9763 no .
C28 H34B 3.2261 no .
C28 H35A 2.9675 no .
C28 H36 3.4743 no .
C28 H37C 3.0558 no .
C29 H27 3.2982 no .
C29 H34B 2.7819 no .
C29 H34C 3.3190 no .
C29 H35A 3.1388 no .
C29 H36 3.2307 no .
C29 H37B 3.5474 no .
C29 H37C 2.8527 no .
C30 H22 3.2647 no .
C30 H28 3.2848 no .
C30 H34B 3.1434 no .
C30 H34C 3.3313 no .
C31 H23 2.9021 no .
C32 H27 2.9073 no .
C33 H36 3.0176 no .
C33 H38C 3.0155 no .
C34 H35A 2.6502 no .
C34 H35B 2.6486 no .
C34 H35C 3.3165 no .
C35 H28 3.2804 no .
C35 H34A 2.6546 no .
C35 H34B 2.6466 no .
C35 H34C 3.3152 no .
C35 H36 2.8350 no .
C35 H38C 3.3997 no .
C36 H28 3.3487 no .
C36 H33 3.2277 no .
C36 H35A 3.5430 no .
C36 H35C 2.8279 no .
C37 H28 3.5938 no .
C37 H38A 2.7482 no .
C37 H38B 2.7357 no .
C37 H38C 3.3740 no .
C38 H33 3.2489 no .
C38 H35C 3.2954 no .
C38 H37A 2.7281 no .
C38 H37B 2.7437 no .
C38 H37C 3.3792 no .
H2 H3 2.3639 no .
H3 H11A 3.0065 no .
H3 H11B 3.0610 no .
H7 H8 2.3560 no .
H7 H12A 3.0317 no .
H7 H12B 3.0216 no .
H8 H13 3.0732 no .
H8 H14B 3.0238 no .
H8 H17A 3.3374 no .
H8 H18B 2.8474 no .
H11A H12A 2.7608 no .
H11A H12B 2.2522 no .
H11B H12A 2.2522 no .
H11B H12B 2.7759 no .
H13 H14A 2.5278 no .
H13 H14B 2.1939 no .
H13 H14C 2.8057 no .
H13 H15A 2.3412 no .
H13 H15B 2.8564 no .
H13 H15C 2.3535 no .
H13 H16 3.4463 no .
H13 H18B 2.7873 no .
H13 H18C 2.1791 no .
H14A H15A 2.4470 no .
H14A H15B 2.7231 no .
H14A H15C 3.5063 no .
H14B H15A 3.4499 no .
H14C H15A 3.3761 no .
H14C H15B 2.9163 no .
H15A H18C 3.4573 no .
H15B H16 3.5755 no .
H15C H16 2.6107 no .
H15C H18C 2.5193 no .
H16 H17A 2.8585 no .
H16 H17B 2.3404 no .
H16 H17C 2.3651 no .
H16 H18A 2.3547 no .
H16 H18B 2.8704 no .
H16 H18C 2.3795 no .
H17A H18A 2.9893 no .
H17A H18B 2.5250 no .
H17A H18C 3.5926 no .
H17B H18A 2.5243 no .
H17B H18B 2.9890 no .
H17B H18C 3.5922 no .
H17C H18A 3.5979 no .
H17C H18B 3.5983 no .
H22 H23 2.3619 no .
H23 H31A 3.0363 no .
H23 H31B 3.0284 no .
H27 H28 2.3560 no .
H27 H32A 3.0421 no .
H27 H32B 3.0266 no .
H28 H34B 3.5431 no .
H28 H35A 2.5497 no .
H28 H35C 3.4216 no .
H28 H36 2.9815 no .
H28 H37C 2.9290 no .
H31A H32A 2.7787 no .
H31A H32B 2.2609 no .
H31B H32A 2.2609 no .
H31B H32B 2.7731 no .
H33 H34A 2.3319 no .
H33 H34B 2.8557 no .
H33 H34C 2.3688 no .
H33 H35A 2.8519 no .
H33 H35B 2.3306 no .
H33 H35C 2.3605 no .
H33 H36 3.3538 no .
H33 H38A 3.5830 no .
H33 H38C 2.5818 no .
H34A H35A 2.9413 no .
H34A H35B 2.4628 no .
H34A H35C 3.5495 no .
H34B H35A 2.4560 no .
H34B H35B 2.9271 no .
H34B H35C 3.5443 no .
H34C H35A 3.5435 no .
H34C H35B 3.5461 no .
H35A H36 3.0099 no .
H35C H36 2.2077 no .
H35C H38C 2.8356 no .
H36 H37A 2.3150 no .
H36 H37B 2.8399 no .
H36 H37C 2.3381 no .
H36 H38A 2.8599 no .
H36 H38B 2.3383 no .
H36 H38C 2.3634 no .
H37A H38A 3.0286 no .
H37A H38B 2.5588 no .
H37B H38A 2.5891 no .
H37B H38B 3.0331 no .
S1 H11A 3.0155 no 2_667
S1 H28 3.3773 no 1_565
S1 H33 3.1848 no 2_666
S1 H35B 3.3672 no 2_666
S1 H36 3.1033 no 1_565
S2 H12A 3.2824 no 2_767
S2 H27 3.4113 no 1_565
S2 H28 2.9942 no 1_565
S2 H35A 3.4864 no 1_565
S2 H37A 3.0015 no 1_665
S2 H38B 3.5009 no 1_665
S21 H8 3.2635 no 1_455
S21 H13 3.0028 no 1_455
S21 H14B 3.1078 no 1_455
S21 H15C 2.8389 no 2_666
S21 H17B 3.2473 no .
S21 H18A 3.4151 no .
S21 H18C 3.3472 no 2_666
S22 H7 3.5730 no 1_455
S22 H8 2.9653 no 1_455
S22 H18B 3.5090 no 1_455
S22 H31B 3.2493 no 1_455
S22 H32A 3.1403 no 1_455
S22 H32B 3.4655 no 2_657
P1 H28 3.3182 no 1_565
P21 H8 3.2549 no 1_455
C1 H11A 3.2780 no 2_667
C1 H12A 3.0728 no 2_767
C2 H11A 3.2390 no 2_667
C2 H12A 3.0805 no 2_767
C2 H23 3.2847 no 2_667
C2 H27 3.3408 no 1_565
C3 H12A 3.3397 no 2_767
C3 H17C 3.5782 no 2_667
C3 H23 3.0318 no 2_667
C4 H12A 3.5196 no 2_767
C5 H11B 3.1850 no 2_767
C5 H12A 3.4917 no 2_767
C6 H11B 3.4773 no 2_767
C7 H11B 3.5725 no 2_767
C7 H22 3.1412 no 1_655
C7 H31B 3.3266 no .
C8 H11B 3.3897 no 2_767
C8 H22 3.2278 no 1_655
C9 H11B 3.1104 no 2_767
C10 H11B 2.9998 no 2_767
C10 H12A 3.3170 no 2_767
C11 H14C 3.3122 no 2_767
C11 H17C 3.1777 no 2_667
C12 H27 3.5754 no 2_757
C12 H37A 3.3247 no 2_657
C12 H37C 3.5269 no 2_657
C13 H18C 3.4424 no 2_766
C13 H34A 3.4228 no 2_766
C14 H11B 3.3563 no 2_767
C14 H17B 3.0352 no 1_655
C14 H17C 3.4782 no 1_655
C14 H34A 3.0047 no 2_766
C15 H18C 3.3158 no 2_766
C15 H34A 2.8199 no 2_766
C15 H38A 3.1964 no 2_666
C15 H38C 3.2786 no 2_666
C17 H3 3.2832 no 2_667
C17 H11A 3.4563 no 2_667
C17 H14B 2.9319 no 1_455
C17 H22 3.1421 no .
C18 H13 3.5508 no 2_766
C18 H15A 3.0367 no 2_766
C18 H34C 3.3936 no .
C21 H31A 3.4081 no 2_657
C21 H32B 2.9679 no 2_657
C22 H3 3.3698 no 2_667
C22 H7 3.2814 no 1_455
C22 H17A 3.0368 no .
C22 H17B 3.1341 no .
C22 H32B 2.8818 no 2_657
C23 H3 3.0676 no 2_667
C23 H17A 3.0917 no .
C23 H32B 3.1815 no 2_657
C24 H32B 3.4976 no 2_657
C25 H31A 3.0889 no 2_657
C25 H32B 3.5207 no 2_657
C26 H31A 3.4908 no 2_657
C26 H37B 3.4307 no 1_655
C27 H2 3.2425 no 1_545
C27 H37A 3.5671 no 1_655
C27 H37B 3.2601 no 1_655
C28 H2 3.2964 no 1_545
C28 H31A 3.4216 no 2_657
C29 H31A 3.0619 no 2_657
C30 H31A 2.8618 no 2_657
C30 H32B 3.3192 no 2_657
C31 H32A 2.8453 no 2_757
C32 H7 3.5132 no 2_757
C32 H31B 3.0730 no 2_757
C32 H32A 2.9305 no 2_757
C32 H37B 3.5721 no 1_655
C34 H14A 2.9983 no 2_766
C34 H15A 2.8355 no 2_766
C34 H15B 3.5134 no 2_766
C34 H18A 3.4287 no .
C34 H38A 3.5470 no 1_655
C35 H35C 2.9458 no 2_656
C35 H36 3.2967 no 2_656
C35 H38B 3.3513 no 2_656
C35 H38C 3.3840 no 2_656
C36 H35B 3.4694 no 2_656
C37 H12B 2.9789 no 2_657
C37 H27 3.5100 no 1_455
C37 H31A 3.5337 no 2_657
C38 H15B 3.0296 no 2_666
C38 H35B 3.2487 no 2_656
C38 H35C 3.5487 no 2_656
H2 C27 3.2425 no 1_565
H2 C28 3.2964 no 1_565
H2 H11A 3.2117 no 2_667
H2 H12A 3.4678 no 2_767
H2 H12B 3.3687 no 2_667
H2 H23 2.8067 no 2_667
H2 H27 2.8693 no 1_565
H2 H28 2.9749 no 1_565
H3 C17 3.2832 no 2_667
H3 C22 3.3698 no 2_667
H3 C23 3.0676 no 2_667
H3 H17A 2.9038 no 2_667
H3 H17B 3.5335 no 2_667
H3 H17C 2.9196 no 2_667
H3 H22 2.9099 no 2_667
H3 H23 2.3047 no 2_667
H7 S22 3.5730 no 1_655
H7 C22 3.2814 no 1_655
H7 C32 3.5132 no 2_757
H7 H22 2.7418 no 1_655
H7 H27 3.4846 no 2_757
H7 H31B 2.7883 no .
H7 H32A 3.4229 no 2_757
H7 H32B 2.8098 no 2_757
H8 S21 3.2635 no 1_655
H8 S22 2.9653 no 1_655
H8 P21 3.2549 no 1_655
H8 H22 2.8961 no 1_655
H11A S1 3.0155 no 2_667
H11A C1 3.2780 no 2_667
H11A C2 3.2390 no 2_667
H11A C17 3.4563 no 2_667
H11A H2 3.2117 no 2_667
H11A H14C 3.1962 no 2_767
H11A H17C 2.5075 no 2_667
H11B C5 3.1850 no 2_767
H11B C6 3.4773 no 2_767
H11B C7 3.5725 no 2_767
H11B C8 3.3897 no 2_767
H11B C9 3.1104 no 2_767
H11B C10 2.9998 no 2_767
H11B C14 3.3563 no 2_767
H11B H14B 3.2326 no 2_767
H11B H14C 2.6189 no 2_767
H11B H17C 3.1683 no 2_667
H12A S2 3.2824 no 2_767
H12A C1 3.0728 no 2_767
H12A C2 3.0805 no 2_767
H12A C3 3.3397 no 2_767
H12A C4 3.5196 no 2_767
H12A C5 3.4917 no 2_767
H12A C10 3.3170 no 2_767
H12A H2 3.4678 no 2_767
H12A H27 2.8952 no 2_757
H12A H37A 3.2132 no 2_657
H12B C37 2.9789 no 2_657
H12B H2 3.3687 no 2_667
H12B H27 3.4599 no 2_757
H12B H37A 2.5942 no 2_657
H12B H37B 3.3974 no 2_657
H12B H37C 2.5568 no 2_657
H13 S21 3.0028 no 1_655
H13 C18 3.5508 no 2_766
H13 H18A 3.5669 no 2_766
H13 H18C 2.7494 no 2_766
H14A C34 2.9983 no 2_766
H14A H16 3.1328 no 1_655
H14A H17B 3.1944 no 1_655
H14A H17C 3.5618 no 1_655
H14A H33 3.4532 no 2_766
H14A H34A 2.1228 no 2_766
H14A H34C 3.1622 no 2_766
H14B S21 3.1078 no 1_655
H14B C17 2.9319 no 1_655
H14B H11B 3.2326 no 2_767
H14B H16 3.3139 no 1_655
H14B H17B 2.1856 no 1_655
H14B H17C 2.9189 no 1_655
H14C C11 3.3122 no 2_767
H14C H11A 3.1962 no 2_767
H14C H11B 2.6189 no 2_767
H14C H17B 3.3906 no 1_655
H14C H17C 3.4195 no 1_655
H14C H34A 3.3935 no 2_766
H15A C18 3.0367 no 2_766
H15A C34 2.8355 no 2_766
H15A H18A 2.9662 no 2_766
H15A H18B 2.8742 no 2_766
H15A H18C 2.7537 no 2_766
H15A H34A 2.2179 no 2_766
H15A H34B 2.8879 no 2_766
H15A H34C 2.9729 no 2_766
H15A H38A 3.0741 no 2_666
H15B C34 3.5134 no 2_766
H15B C38 3.0296 no 2_666
H15B H34A 2.7119 no 2_766
H15B H34B 3.4825 no 2_766
H15B H38A 2.7066 no 2_666
H15B H38B 3.4531 no 2_666
H15B H38C 2.5390 no 2_666
H15C S21 2.8389 no 2_666
H15C H18C 3.3603 no 2_766
H15C H33 3.3030 no 2_666
H15C H38A 3.2996 no 2_666
H15C H38C 3.2644 no 2_666
H16 H14A 3.1328 no 1_455
H16 H14B 3.3139 no 1_455
H16 H33 3.2853 no 2_666
H17A C22 3.0368 no .
H17A C23 3.0917 no .
H17A H3 2.9038 no 2_667
H17A H22 2.8508 no .
H17A H23 2.9490 no .
H17B S21 3.2473 no .
H17B C14 3.0352 no 1_455
H17B C22 3.1341 no .
H17B H3 3.5335 no 2_667
H17B H14A 3.1944 no 1_455
H17B H14B 2.1856 no 1_455
H17B H14C 3.3906 no 1_455
H17B H22 2.6424 no .
H17C C3 3.5782 no 2_667
H17C C11 3.1777 no 2_667
H17C C14 3.4782 no 1_455
H17C H3 2.9196 no 2_667
H17C H11A 2.5075 no 2_667
H17C H11B 3.1683 no 2_667
H17C H14A 3.5618 no 1_455
H17C H14B 2.9189 no 1_455
H17C H14C 3.4195 no 1_455
H17C H22 3.5003 no .
H18A S21 3.4151 no .
H18A C34 3.4287 no .
H18A H13 3.5669 no 2_766
H18A H15A 2.9662 no 2_766
H18A H34A 3.4315 no .
H18A H34C 2.6589 no .
H18B S22 3.5090 no 1_655
H18B H15A 2.8742 no 2_766
H18B H34C 3.2856 no .
H18C S21 3.3472 no 2_666
H18C C13 3.4424 no 2_766
H18C C15 3.3158 no 2_766
H18C H13 2.7494 no 2_766
H18C H15A 2.7537 no 2_766
H18C H15C 3.3603 no 2_766
H18C H18C 3.1711 no 2_766
H22 C7 3.1412 no 1_455
H22 C8 3.2278 no 1_455
H22 C17 3.1421 no .
H22 H3 2.9099 no 2_667
H22 H7 2.7418 no 1_455
H22 H8 2.8961 no 1_455
H22 H17A 2.8508 no .
H22 H17B 2.6424 no .
H22 H17C 3.5003 no .
H22 H32B 3.2162 no 2_657
H23 C2 3.2847 no 2_667
H23 C3 3.0318 no 2_667
H23 H2 2.8067 no 2_667
H23 H3 2.3047 no 2_667
H23 H17A 2.9490 no .
H27 S2 3.4113 no 1_545
H27 C2 3.3408 no 1_545
H27 C12 3.5754 no 2_757
H27 C37 3.5100 no 1_655
H27 H2 2.8693 no 1_545
H27 H7 3.4846 no 2_757
H27 H12A 2.8952 no 2_757
H27 H12B 3.4599 no 2_757
H27 H37A 3.0766 no 1_655
H27 H37B 3.0805 no 1_655
H28 S1 3.3773 no 1_545
H28 S2 2.9942 no 1_545
H28 P1 3.3182 no 1_545
H28 H2 2.9749 no 1_545
H31A C21 3.4081 no 2_657
H31A C25 3.0889 no 2_657
H31A C26 3.4908 no 2_657
H31A C28 3.4216 no 2_657
H31A C29 3.0619 no 2_657
H31A C30 2.8618 no 2_657
H31A C37 3.5337 no 2_657
H31A H32A 2.9459 no 2_757
H31A H37B 3.2888 no 2_657
H31A H37C 2.8907 no 2_657
H31B S22 3.2493 no 1_655
H31B C7 3.3266 no .
H31B C32 3.0730 no 2_757
H31B H7 2.7883 no .
H31B H32A 2.3677 no 2_757
H31B H32B 2.9328 no 2_757
H31B H37C 3.5954 no 2_657
H32A S22 3.1403 no 1_655
H32A C31 2.8453 no 2_757
H32A C32 2.9305 no 2_757
H32A H7 3.4229 no 2_757
H32A H31A 2.9459 no 2_757
H32A H31B 2.3677 no 2_757
H32A H32A 2.5167 no 2_757
H32A H32B 3.0521 no 2_757
H32A H37B 2.8649 no 1_655
H32B S22 3.4655 no 2_657
H32B C21 2.9679 no 2_657
H32B C22 2.8818 no 2_657
H32B C23 3.1815 no 2_657
H32B C24 3.4976 no 2_657
H32B C25 3.5207 no 2_657
H32B C30 3.3192 no 2_657
H32B H7 2.8098 no 2_757
H32B H22 3.2162 no 2_657
H32B H31B 2.9328 no 2_757
H32B H32A 3.0521 no 2_757
H33 S1 3.1848 no 2_666
H33 H14A 3.4532 no 2_766
H33 H15C 3.3030 no 2_666
H33 H16 3.2853 no 2_666
H34A C13 3.4228 no 2_766
H34A C14 3.0047 no 2_766
H34A C15 2.8199 no 2_766
H34A H14A 2.1228 no 2_766
H34A H14C 3.3935 no 2_766
H34A H15A 2.2179 no 2_766
H34A H15B 2.7119 no 2_766
H34A H18A 3.4315 no .
H34A H38A 3.4013 no 1_655
H34B H15A 2.8879 no 2_766
H34B H15B 3.4825 no 2_766
H34B H38A 2.8142 no 1_655
H34C C18 3.3936 no .
H34C H14A 3.1622 no 2_766
H34C H15A 2.9729 no 2_766
H34C H18A 2.6589 no .
H34C H18B 3.2856 no .
H35A S2 3.4864 no 1_545
H35A H35C 3.4898 no 2_656
H35A H38B 3.2740 no 1_655
H35A H38B 3.3582 no 2_656
H35A H38C 3.3266 no 2_656
H35B S1 3.3672 no 2_666
H35B C36 3.4694 no 2_656
H35B C38 3.2487 no 2_656
H35B H35C 3.1182 no 2_656
H35B H36 2.7754 no 2_656
H35B H38B 2.7406 no 2_656
H35B H38C 3.1791 no 2_656
H35C C35 2.9458 no 2_656
H35C C38 3.5487 no 2_656
H35C H35A 3.4898 no 2_656
H35C H35B 3.1182 no 2_656
H35C H35C 2.0418 no 2_656
H35C H36 2.9261 no 2_656
H35C H38B 3.4488 no 2_656
H35C H38C 3.0821 no 2_656
H36 S1 3.1033 no 1_545
H36 C35 3.2967 no 2_656
H36 H35B 2.7754 no 2_656
H36 H35C 2.9261 no 2_656
H37A S2 3.0015 no 1_445
H37A C12 3.3247 no 2_657
H37A C27 3.5671 no 1_455
H37A H12A 3.2132 no 2_657
H37A H12B 2.5942 no 2_657
H37A H27 3.0766 no 1_455
H37B C26 3.4307 no 1_455
H37B C27 3.2601 no 1_455
H37B C32 3.5721 no 1_455
H37B H12B 3.3974 no 2_657
H37B H27 3.0805 no 1_455
H37B H31A 3.2888 no 2_657
H37B H32A 2.8649 no 1_455
H37C C12 3.5269 no 2_657
H37C H12B 2.5568 no 2_657
H37C H31A 2.8907 no 2_657
H37C H31B 3.5954 no 2_657
H38A C15 3.1964 no 2_666
H38A C34 3.5470 no 1_455
H38A H15A 3.0741 no 2_666
H38A H15B 2.7066 no 2_666
H38A H15C 3.2996 no 2_666
H38A H34A 3.4013 no 1_455
H38A H34B 2.8142 no 1_455
H38B S2 3.5009 no 1_445
H38B C35 3.3513 no 2_656
H38B H15B 3.4531 no 2_666
H38B H35A 3.2740 no 1_455
H38B H35A 3.3582 no 2_656
H38B H35B 2.7406 no 2_656
H38B H35C 3.4488 no 2_656
H38C C15 3.2786 no 2_666
H38C C35 3.3840 no 2_656
H38C H15B 2.5390 no 2_666
H38C H15C 3.2644 no 2_666
H38C H35A 3.3266 no 2_656
H38C H35B 3.1791 no 2_656
H38C H35C 3.0821 no 2_656

loop_
_geom_torsion_atom_site_label_1
_geom_torsion_atom_site_label_2
_geom_torsion_atom_site_label_3
_geom_torsion_atom_site_label_4
_geom_torsion
_geom_torsion_publ_flag
S1 P1 P9 C9 -127.99(6) no
S1 P1 P9 C13 112.22(6) no
S1 P1 P9 C16 -13.23(5) no
S1 P1 C1 C2 -61.9(3) no
S1 P1 C1 C10 124.40(18) no
S2 P1 P9 C9 98.04(7) no
S2 P1 P9 C13 -21.76(6) no
S2 P1 P9 C16 -147.20(5) no
S2 P1 C1 C2 77.1(3) no
S2 P1 C1 C10 -96.6(3) no
P9 P1 C1 C2 -173.6(3) no
P9 P1 C1 C10 12.8(2) no
C1 P1 P9 C9 -12.77(11) no
C1 P1 P9 C13 -132.57(12) no
C1 P1 P9 C16 101.98(12) no
P1 P9 C9 C8 -173.1(3) no
P1 P9 C9 C10 11.32(19) no
P1 P9 C13 C14 69.74(18) no
P1 P9 C13 C15 -57.3(3) no
P1 P9 C16 C17 -69.50(17) no
P1 P9 C16 C18 166.96(11) no
C9 P9 C13 C14 -41.0(3) no
C9 P9 C13 C15 -168.07(19) no
C13 P9 C9 C8 -50.6(3) no
C13 P9 C9 C10 133.8(2) no
C9 P9 C16 C17 36.5(2) no
C9 P9 C16 C18 -87.06(19) no
C16 P9 C9 C8 71.9(3) no
C16 P9 C9 C10 -103.7(2) no
C13 P9 C16 C17 161.13(15) no
C13 P9 C16 C18 37.60(19) no
C16 P9 C13 C14 -164.12(17) no
C16 P9 C13 C15 68.8(3) no
S21 P21 P29 C29 124.35(6) no
S21 P21 P29 C33 12.25(7) no
S21 P21 P29 C36 -116.47(7) no
S21 P21 C21 C22 58.2(2) no
S21 P21 C21 C30 -123.34(15) no
S22 P21 P29 C29 -100.85(7) no
S22 P21 P29 C33 147.05(6) no
S22 P21 P29 C36 18.33(6) no
S22 P21 C21 C22 -79.3(2) no
S22 P21 C21 C30 99.17(17) no
P29 P21 C21 C22 171.64(19) no
P29 P21 C21 C30 -9.87(16) no
C21 P21 P29 C29 11.82(9) no
C21 P21 P29 C33 -100.28(10) no
C21 P21 P29 C36 130.99(10) no
P21 P29 C29 C28 175.5(2) no
P21 P29 C29 C30 -12.44(16) no
P21 P29 C33 C34 57.2(3) no
P21 P29 C33 C35 179.43(18) no
P21 P29 C36 C37 -66.0(2) no
P21 P29 C36 C38 61.3(2) no
C29 P29 C33 C34 -47.7(3) no
C29 P29 C33 C35 74.5(3) no
C33 P29 C29 C28 -68.9(3) no
C33 P29 C29 C30 103.2(3) no
C29 P29 C36 C37 44.6(3) no
C29 P29 C36 C38 171.89(17) no
C36 P29 C29 C28 52.0(3) no
C36 P29 C29 C30 -135.93(18) no
C33 P29 C36 C37 164.26(18) no
C33 P29 C36 C38 -68.4(3) no
C36 P29 C33 C34 -170.06(18) no
C36 P29 C33 C35 -47.8(3) no
P1 C1 C2 C3 -172.7(3) no
P1 C1 C10 C5 171.66(19) no
P1 C1 C10 C9 -8.2(4) no
C2 C1 C10 C5 -2.4(5) no
C2 C1 C10 C9 177.7(3) no
C10 C1 C2 C3 0.7(5) no
C1 C2 C3 C4 1.9(6) no
C2 C3 C4 C5 -2.7(6) no
C2 C3 C4 C11 177.4(4) no
C3 C4 C5 C6 -178.5(3) no
C3 C4 C5 C10 0.9(5) no
C3 C4 C11 C12 178.0(4) no
C5 C4 C11 C12 -1.9(4) no
C11 C4 C5 C6 1.5(4) no
C11 C4 C5 C10 -179.2(3) no
C4 C5 C6 C7 178.1(3) no
C4 C5 C6 C12 -0.4(4) no
C4 C5 C10 C1 1.7(5) no
C4 C5 C10 C9 -178.4(3) no
C6 C5 C10 C1 -179.0(3) no
C6 C5 C10 C9 0.9(5) no
C10 C5 C6 C7 -1.3(5) no
C10 C5 C6 C12 -179.8(3) no
C5 C6 C7 C8 1.0(5) no
C5 C6 C12 C11 -0.8(4) no
C7 C6 C12 C11 -179.0(4) no
C12 C6 C7 C8 179.0(4) no
C6 C7 C8 C9 -0.4(6) no
C7 C8 C9 P9 -175.2(3) no
C7 C8 C9 C10 0.1(5) no
P9 C9 C10 C1 -4.3(4) no
P9 C9 C10 C5 175.77(18) no
C8 C9 C10 C1 179.6(3) no
C8 C9 C10 C5 -0.3(5) no
C4 C11 C12 C6 1.6(4) no
P21 C21 C22 C23 178.31(17) no
P21 C21 C30 C25 -177.03(15) no
P21 C21 C30 C29 3.4(4) no
C22 C21 C30 C25 1.6(4) no
C22 C21 C30 C29 -178.0(3) no
C30 C21 C22 C23 -0.1(4) no
C21 C22 C23 C24 -0.6(4) no
C22 C23 C24 C25 -0.2(4) no
C22 C23 C24 C31 179.0(3) no
C23 C24 C25 C26 179.9(3) no
C23 C24 C25 C30 1.7(4) no
C23 C24 C31 C32 -179.1(3) no
C25 C24 C31 C32 0.1(3) no
C31 C24 C25 C26 0.5(3) no
C31 C24 C25 C30 -177.7(3) no
C24 C25 C26 C27 -179.3(3) no
C24 C25 C26 C32 -0.9(3) no
C24 C25 C30 C21 -2.4(4) no
C24 C25 C30 C29 177.2(3) no
C26 C25 C30 C21 179.6(3) no
C26 C25 C30 C29 -0.8(4) no
C30 C25 C26 C27 -1.2(4) no
C30 C25 C26 C32 177.3(3) no
C25 C26 C27 C28 2.3(4) no
C25 C26 C32 C31 0.9(3) no
C27 C26 C32 C31 179.0(3) no
C32 C26 C27 C28 -175.7(3) no
C26 C27 C28 C29 -1.5(4) no
C27 C28 C29 P29 171.0(3) no
C27 C28 C29 C30 -0.5(4) no
P29 C29 C30 C21 8.3(3) no
P29 C29 C30 C25 -171.34(16) no
C28 C29 C30 C21 -178.8(3) no
C28 C29 C30 C25 1.5(4) no
C24 C31 C32 C26 -0.6(3) no
